data_4081962
loop_
_publ_author_name
'Klosin, Jerzy'
'Fontaine, Philip P.'
'Figueroa, Ruth'
'McCann, Scott D.'
'Mort, Darrek'

_publ_section_title
;
 Preparation of New Olefin Polymerization Precatalysts by Facile
 Derivatization of Imino--Enamido ZrMe3and HfMe3Complexes
;
_journal_issue 21
_journal_name_full Organometallics
_journal_page_first 6488
_journal_paper_doi 10.1021/om4008339
_journal_volume 32
_journal_year 2013
_chemical_formula_sum 'C32 H53 N4 Zr'
_chemical_formula_weight 585.00
_space_group_IT_number 14
_symmetry_cell_setting monoclinic
_symmetry_space_group_name_Hall '-P 2ybc'
_symmetry_space_group_name_H-M 'P 1 21/c 1'
_atom_sites_solution_hydrogens geom
_atom_sites_solution_primary direct
_atom_sites_solution_secondary difmap
_audit_creation_method SHELXL-97
_cell_angle_alpha 90.00
_cell_angle_beta 95.061(1)
_cell_angle_gamma 90.00
_cell_formula_units_Z 4
_cell_length_a 10.3036(6)
_cell_length_b 14.7525(8)
_cell_length_c 21.8687(12)
_cell_measurement_reflns_used 9942
_cell_measurement_temperature 100(2)
_cell_measurement_theta_max 30.12
_cell_measurement_theta_min 2.32
_cell_volume 3311.2(3)
_computing_cell_refinement 'Bruker APEX2'
_computing_data_collection 'Bruker APEX2'
_computing_data_reduction 'Bruker SAINT'
_computing_molecular_graphics 'Bruker SHELXTL'
_computing_publication_material 'Bruker SHELXTL'
_computing_structure_refinement 'Bruker SHELXTL'
_computing_structure_solution 'Bruker SHELXTL'
_diffrn_ambient_temperature 100(2)
_diffrn_measured_fraction_theta_full 0.988
_diffrn_measured_fraction_theta_max 0.988
_diffrn_measurement_device_type 'Bruker APEX-II CCD'
_diffrn_measurement_method '\w scans'
_diffrn_radiation_monochromator graphite
_diffrn_radiation_source 'fine-focus sealed tube'
_diffrn_radiation_type MoK\a
_diffrn_radiation_wavelength 0.71073
_diffrn_reflns_av_R_equivalents 0.0212
_diffrn_reflns_av_sigmaI/netI 0.0227
_diffrn_reflns_limit_h_max 11
_diffrn_reflns_limit_h_min -13
_diffrn_reflns_limit_k_max 18
_diffrn_reflns_limit_k_min -19
_diffrn_reflns_limit_l_max 28
_diffrn_reflns_limit_l_min -28
_diffrn_reflns_number 23407
_diffrn_reflns_theta_full 27.50
_diffrn_reflns_theta_max 27.50
_diffrn_reflns_theta_min 1.67
_exptl_absorpt_coefficient_mu 0.356
_exptl_absorpt_correction_T_max 0.9347
_exptl_absorpt_correction_T_min 0.9153
_exptl_absorpt_correction_type numerical
_exptl_absorpt_process_details 'based on measured indexed crystal faces, Bruker SHELXTL  v6.12 (Bruker 2000)'
_exptl_crystal_colour colourless
_exptl_crystal_density_diffrn 1.174
_exptl_crystal_density_method 'not measured'
_exptl_crystal_description plates
_exptl_crystal_F_000 1252
_exptl_crystal_size_max 0.25
_exptl_crystal_size_mid 0.22
_exptl_crystal_size_min 0.19
_refine_diff_density_max 0.670
_refine_diff_density_min -0.387
_refine_diff_density_rms 0.057
_refine_ls_extinction_method none
_refine_ls_goodness_of_fit_ref 1.060
_refine_ls_hydrogen_treatment constr
_refine_ls_matrix_type full
_refine_ls_number_parameters 365
_refine_ls_number_reflns 7525
_refine_ls_number_restraints 0
_refine_ls_restrained_S_all 1.060
_refine_ls_R_factor_all 0.0340
_refine_ls_R_factor_gt 0.0263
_refine_ls_shift/su_max 0.003
_refine_ls_shift/su_mean 0.000
_refine_ls_structure_factor_coef Fsqd
_refine_ls_weighting_details 'calc w=1/[\s^2^(Fo^2^)+(0.0383P)^2^+1.7488P] where P=(Fo^2^+2Fc^2^)/3'
_refine_ls_weighting_scheme calc
_refine_ls_wR_factor_gt 0.0711
_refine_ls_wR_factor_ref 0.0761
_reflns_number_gt 6426
_reflns_number_total 7525
_reflns_threshold_expression I>2\s(I)
_cod_data_source_file om4008339_si_001.cif
_cod_data_source_block 19
_cod_original_sg_symbol_H-M P21/c
_cod_database_code 4081962

loop_
_symmetry_equiv_pos_as_xyz
'x, y, z'
'-x, y+1/2, -z+1/2'
'-x, -y, -z'
'x, -y-1/2, z-1/2'

loop_
_atom_site_label
_atom_site_type_symbol
_atom_site_fract_x
_atom_site_fract_y
_atom_site_fract_z
_atom_site_U_iso_or_equiv
_atom_site_adp_type
_atom_site_occupancy
_atom_site_symmetry_multiplicity
_atom_site_calc_flag
_atom_site_refinement_flags
_atom_site_disorder_assembly
_atom_site_disorder_group
Zr1 Zr 0.737463(14) 0.163458(10) 0.700658(6) 0.01291(5) Uani 1 1 d . . .
N1 N 0.52013(13) 0.19100(9) 0.71560(6) 0.0144(3) Uani 1 1 d . . .
N2 N 0.71672(13) 0.17968(9) 0.79895(6) 0.0130(3) Uani 1 1 d . . .
N3 N 0.71753(14) 0.30159(9) 0.65525(6) 0.0172(3) Uani 1 1 d . . .
N4 N 0.75314(15) 0.18078(10) 0.59834(6) 0.0207(3) Uani 1 1 d . . .
C1 C 0.48750(15) 0.20493(10) 0.77026(7) 0.0147(3) Uani 1 1 d . . .
C2 C 0.35437(16) 0.23166(12) 0.78721(7) 0.0208(3) Uani 1 1 d . . .
H2A H 0.2873 0.2077 0.7562 0.025 Uiso 1 1 calc R . .
H2B H 0.3470 0.2986 0.7874 0.025 Uiso 1 1 calc R . .
C3 C 0.33066(17) 0.19454(13) 0.85053(8) 0.0243(4) Uani 1 1 d . . .
H3A H 0.2432 0.2130 0.8613 0.029 Uiso 1 1 calc R . .
H3B H 0.3343 0.1275 0.8501 0.029 Uiso 1 1 calc R . .
C4 C 0.43455(18) 0.23145(13) 0.89797(8) 0.0257(4) Uani 1 1 d . . .
H4A H 0.4210 0.2973 0.9033 0.031 Uiso 1 1 calc R . .
H4B H 0.4263 0.2016 0.9380 0.031 Uiso 1 1 calc R . .
C5 C 0.56861(16) 0.21519(11) 0.87846(7) 0.0195(3) Uani 1 1 d . . .
H5A H 0.6398 0.2162 0.9092 0.023 Uiso 1 1 calc R . .
C6 C 0.59461(15) 0.19913(10) 0.81970(7) 0.0147(3) Uani 1 1 d . . .
C7 C 0.42529(16) 0.20272(11) 0.66145(7) 0.0172(3) Uani 1 1 d . A .
H7A H 0.4731 0.2188 0.6256 0.021 Uiso 1 1 calc R . .
H7B H 0.3669 0.2540 0.6691 0.021 Uiso 1 1 calc R . .
C8 C 0.34252(17) 0.11864(11) 0.64568(8) 0.0218(3) Uani 1 1 d . . .
H8A H 0.2807 0.1101 0.6774 0.026 Uiso 0.692(5) 1 calc PR A 1
H8B H 0.4000 0.0648 0.6465 0.026 Uiso 0.692(5) 1 calc PR A 1
H8C H 0.3972 0.0705 0.6297 0.026 Uiso 0.308(5) 1 d PR A 2
H8D H 0.3062 0.0955 0.6831 0.026 Uiso 0.308(5) 1 d PR A 2
C9 C 0.2655(4) 0.1251(3) 0.58221(18) 0.0225(8) Uani 0.692(5) 1 d P A 1
H9A H 0.3276 0.1316 0.5504 0.027 Uiso 0.692(5) 1 calc PR A 1
H9B H 0.2167 0.0680 0.5740 0.027 Uiso 0.692(5) 1 calc PR A 1
C10 C 0.1705(3) 0.20397(19) 0.57690(13) 0.0301(8) Uani 0.692(5) 1 d P A 1
H10A H 0.1127 0.1979 0.5390 0.045 Uiso 0.692(5) 1 calc PR A 1
H10B H 0.2189 0.2610 0.5759 0.045 Uiso 0.692(5) 1 calc PR A 1
H10C H 0.1184 0.2039 0.6123 0.045 Uiso 0.692(5) 1 calc PR A 1
C9' C 0.2318(9) 0.1440(7) 0.5973(4) 0.0233(19) Uani 0.308(5) 1 d P A 2
H9'A H 0.1755 0.0903 0.5888 0.028 Uiso 0.308(5) 1 calc PR A 2
H9'B H 0.1780 0.1919 0.6142 0.028 Uiso 0.308(5) 1 calc PR A 2
C10' C 0.2782(7) 0.1773(5) 0.5377(3) 0.037(2) Uani 0.308(5) 1 d P A 2
H10D H 0.2032 0.1860 0.5075 0.056 Uiso 0.308(5) 1 calc PR A 2
H10E H 0.3373 0.1324 0.5221 0.056 Uiso 0.308(5) 1 calc PR A 2
H10F H 0.3243 0.2349 0.5447 0.056 Uiso 0.308(5) 1 calc PR A 2
C11 C 0.81651(15) 0.16522(10) 0.84837(7) 0.0133(3) Uani 1 1 d . . .
C12 C 0.82356(15) 0.08140(11) 0.87948(7) 0.0152(3) Uani 1 1 d . . .
C13 C 0.92113(16) 0.06799(11) 0.92723(7) 0.0181(3) Uani 1 1 d . . .
H13A H 0.9273 0.0111 0.9477 0.022 Uiso 1 1 calc R . .
C14 C 1.00905(17) 0.13610(12) 0.94531(7) 0.0197(3) Uani 1 1 d . . .
H14A H 1.0741 0.1264 0.9782 0.024 Uiso 1 1 calc R . .
C15 C 1.00088(16) 0.21857(11) 0.91475(7) 0.0172(3) Uani 1 1 d . . .
H15A H 1.0606 0.2654 0.9274 0.021 Uiso 1 1 calc R . .
C16 C 0.90688(15) 0.23444(10) 0.86577(7) 0.0144(3) Uani 1 1 d . . .
C17 C 0.73134(16) 0.00369(11) 0.86078(7) 0.0173(3) Uani 1 1 d . . .
H17A H 0.6646 0.0271 0.8287 0.021 Uiso 1 1 calc R . .
C18 C 0.80649(19) -0.07239(12) 0.83172(9) 0.0256(4) Uani 1 1 d . . .
H18A H 0.8533 -0.0475 0.7984 0.038 Uiso 1 1 calc R . .
H18B H 0.7452 -0.1190 0.8152 0.038 Uiso 1 1 calc R . .
H18C H 0.8689 -0.0994 0.8629 0.038 Uiso 1 1 calc R . .
C19 C 0.65924(18) -0.03136(12) 0.91436(8) 0.0242(4) Uani 1 1 d . . .
H19A H 0.6097 0.0183 0.9309 0.036 Uiso 1 1 calc R . .
H19B H 0.7225 -0.0548 0.9466 0.036 Uiso 1 1 calc R . .
H19C H 0.5994 -0.0800 0.8999 0.036 Uiso 1 1 calc R . .
C20 C 0.90385(16) 0.32537(10) 0.83309(7) 0.0159(3) Uani 1 1 d . . .
H20A H 0.8530 0.3172 0.7923 0.019 Uiso 1 1 calc R . .
C21 C 1.03917(17) 0.35975(12) 0.82105(8) 0.0234(4) Uani 1 1 d . . .
H21A H 1.0813 0.3157 0.7957 0.035 Uiso 1 1 calc R . .
H21B H 1.0920 0.3676 0.8602 0.035 Uiso 1 1 calc R . .
H21C H 1.0311 0.4180 0.7995 0.035 Uiso 1 1 calc R . .
C22 C 0.8330(2) 0.39672(12) 0.86878(8) 0.0261(4) Uani 1 1 d . . .
H22A H 0.7449 0.3753 0.8746 0.039 Uiso 1 1 calc R . .
H22B H 0.8277 0.4537 0.8456 0.039 Uiso 1 1 calc R . .
H22C H 0.8811 0.4068 0.9089 0.039 Uiso 1 1 calc R . .
C23 C 0.66695(17) 0.01822(11) 0.68285(7) 0.0192(3) Uani 1 1 d . . .
H23A H 0.6118 -0.0002 0.7150 0.029 Uiso 1 1 calc R . .
H23B H 0.7422 -0.0225 0.6832 0.029 Uiso 1 1 calc R . .
H23C H 0.6166 0.0150 0.6428 0.029 Uiso 1 1 calc R . .
C24 C 0.95640(17) 0.14278(12) 0.72505(7) 0.0217(3) Uani 1 1 d . . .
H24A H 0.9711 0.1184 0.7668 0.033 Uiso 1 1 calc R . .
H24B H 1.0015 0.2010 0.7228 0.033 Uiso 1 1 calc R . .
H24C H 0.9902 0.1001 0.6960 0.033 Uiso 1 1 calc R . .
C25 C 0.73570(16) 0.27024(11) 0.59934(7) 0.0187(3) Uani 1 1 d . . .
C26 C 0.7325(2) 0.33057(13) 0.54302(8) 0.0299(4) Uani 1 1 d . . .
C27 C 0.69802(16) 0.39872(11) 0.66663(7) 0.0181(3) Uani 1 1 d . . .
H27A H 0.6516 0.4258 0.6289 0.022 Uiso 1 1 calc R . .
C28 C 0.61274(17) 0.41150(11) 0.71964(8) 0.0213(3) Uani 1 1 d . . .
H28A H 0.5267 0.3849 0.7087 0.032 Uiso 1 1 calc R . .
H28B H 0.6032 0.4764 0.7278 0.032 Uiso 1 1 calc R . .
H28C H 0.6536 0.3815 0.7564 0.032 Uiso 1 1 calc R . .
C29 C 0.82932(17) 0.44729(12) 0.67921(8) 0.0245(4) Uani 1 1 d . . .
H29A H 0.8786 0.4426 0.6430 0.037 Uiso 1 1 calc R . .
H29B H 0.8790 0.4190 0.7144 0.037 Uiso 1 1 calc R . .
H29C H 0.8142 0.5113 0.6882 0.037 Uiso 1 1 calc R . .
C30 C 0.76762(18) 0.13099(12) 0.54117(7) 0.0231(4) Uani 1 1 d . . .
H30A H 0.8093 0.1721 0.5122 0.028 Uiso 1 1 calc R . .
C31 C 0.63472(19) 0.10182(14) 0.51114(8) 0.0293(4) Uani 1 1 d . . .
H31A H 0.5805 0.1555 0.5020 0.044 Uiso 1 1 calc R . .
H31B H 0.5922 0.0620 0.5392 0.044 Uiso 1 1 calc R . .
H31C H 0.6462 0.0692 0.4730 0.044 Uiso 1 1 calc R . .
C32 C 0.85655(19) 0.04942(13) 0.55476(8) 0.0285(4) Uani 1 1 d . . .
H32A H 0.9401 0.0699 0.5750 0.043 Uiso 1 1 calc R . .
H32B H 0.8714 0.0187 0.5163 0.043 Uiso 1 1 calc R . .
H32C H 0.8153 0.0073 0.5818 0.043 Uiso 1 1 calc R . .

loop_
_atom_site_aniso_label
_atom_site_aniso_U_11
_atom_site_aniso_U_22
_atom_site_aniso_U_33
_atom_site_aniso_U_23
_atom_site_aniso_U_13
_atom_site_aniso_U_12
Zr1 0.01373(8) 0.01447(8) 0.01066(8) 0.00048(5) 0.00176(5) 0.00100(5)
N1 0.0142(7) 0.0135(6) 0.0151(6) 0.0003(5) -0.0010(5) -0.0004(5)
N2 0.0116(6) 0.0150(6) 0.0123(6) 0.0009(5) 0.0004(5) 0.0002(5)
N3 0.0203(7) 0.0165(6) 0.0150(6) 0.0022(5) 0.0028(5) 0.0002(5)
N4 0.0267(8) 0.0229(7) 0.0129(6) -0.0007(5) 0.0039(6) 0.0010(6)
C1 0.0144(8) 0.0130(7) 0.0167(7) -0.0001(6) 0.0008(6) -0.0002(6)
C2 0.0140(8) 0.0278(9) 0.0206(8) -0.0027(6) 0.0011(6) 0.0035(7)
C3 0.0143(8) 0.0344(10) 0.0251(9) -0.0008(7) 0.0073(7) 0.0017(7)
C4 0.0213(9) 0.0382(10) 0.0185(8) -0.0027(7) 0.0060(7) 0.0043(8)
C5 0.0164(8) 0.0259(8) 0.0159(7) -0.0011(6) 0.0007(6) 0.0020(6)
C6 0.0141(8) 0.0136(7) 0.0166(7) 0.0011(6) 0.0015(6) 0.0000(6)
C7 0.0162(8) 0.0181(8) 0.0166(7) 0.0014(6) -0.0025(6) 0.0005(6)
C8 0.0218(9) 0.0196(8) 0.0225(8) 0.0018(6) -0.0056(7) -0.0014(7)
C9 0.025(2) 0.0231(18) 0.0183(19) -0.0043(13) -0.0046(13) -0.0016(14)
C10 0.0316(16) 0.0274(15) 0.0282(14) 0.0039(11) -0.0154(12) -0.0002(12)
C9' 0.022(5) 0.027(5) 0.021(4) -0.002(3) 0.000(3) -0.005(3)
C10' 0.039(4) 0.045(4) 0.025(3) 0.009(3) -0.015(3) -0.008(3)
C11 0.0125(7) 0.0165(7) 0.0110(6) -0.0006(5) 0.0019(6) 0.0010(6)
C12 0.0145(8) 0.0176(7) 0.0137(7) -0.0004(6) 0.0021(6) -0.0002(6)
C13 0.0195(8) 0.0184(8) 0.0161(7) 0.0041(6) 0.0000(6) 0.0009(6)
C14 0.0176(8) 0.0248(8) 0.0156(7) 0.0025(6) -0.0042(6) -0.0002(6)
C15 0.0164(8) 0.0191(8) 0.0159(7) -0.0010(6) -0.0003(6) -0.0027(6)
C16 0.0146(8) 0.0161(7) 0.0127(7) 0.0001(5) 0.0028(6) 0.0006(6)
C17 0.0177(8) 0.0167(7) 0.0170(7) 0.0020(6) -0.0013(6) -0.0028(6)
C18 0.0261(10) 0.0197(8) 0.0313(9) -0.0046(7) 0.0048(7) -0.0036(7)
C19 0.0234(9) 0.0268(9) 0.0227(8) 0.0034(7) 0.0032(7) -0.0066(7)
C20 0.0158(8) 0.0161(7) 0.0155(7) 0.0005(6) 0.0002(6) -0.0013(6)
C21 0.0201(9) 0.0229(8) 0.0267(9) 0.0066(7) -0.0010(7) -0.0062(7)
C22 0.0348(11) 0.0191(8) 0.0250(9) -0.0003(7) 0.0064(8) 0.0055(7)
C23 0.0202(8) 0.0182(8) 0.0194(7) -0.0007(6) 0.0033(6) 0.0020(6)
C24 0.0228(9) 0.0259(9) 0.0159(7) -0.0040(6) -0.0010(7) 0.0035(7)
C25 0.0159(8) 0.0247(8) 0.0156(7) 0.0038(6) 0.0013(6) -0.0015(6)
C26 0.0439(12) 0.0296(10) 0.0167(8) 0.0087(7) 0.0063(8) -0.0002(8)
C27 0.0185(8) 0.0156(7) 0.0197(7) 0.0033(6) -0.0013(6) 0.0002(6)
C28 0.0218(9) 0.0178(8) 0.0241(8) -0.0008(6) 0.0006(7) 0.0022(6)
C29 0.0211(9) 0.0221(9) 0.0296(9) 0.0057(7) -0.0007(7) -0.0038(7)
C30 0.0302(10) 0.0272(9) 0.0127(7) -0.0020(6) 0.0065(7) -0.0004(7)
C31 0.0317(11) 0.0385(11) 0.0173(8) -0.0040(7) -0.0004(7) 0.0026(8)
C32 0.0283(10) 0.0360(10) 0.0218(8) -0.0082(7) 0.0050(7) 0.0051(8)

loop_
_atom_type_symbol
_atom_type_description
_atom_type_scat_dispersion_real
_atom_type_scat_dispersion_imag
_atom_type_scat_source
C C 0.0033 0.0016 'International Tables Vol C Tables 4.2.6.8 and 6.1.1.4'
H H 0.0000 0.0000 'International Tables Vol C Tables 4.2.6.8 and 6.1.1.4'
N N 0.0061 0.0033 'International Tables Vol C Tables 4.2.6.8 and 6.1.1.4'
Zr Zr -2.9673 0.5597 'International Tables Vol C Tables 4.2.6.8 and 6.1.1.4'

loop_
_geom_angle_atom_site_label_1
_geom_angle_atom_site_label_2
_geom_angle_atom_site_label_3
_geom_angle
N2 Zr1 N3 108.56(5)
N2 Zr1 N4 167.18(5)
N3 Zr1 N4 58.62(5)
N2 Zr1 C23 102.27(5)
N3 Zr1 C23 138.83(5)
N4 Zr1 C23 89.24(5)
N2 Zr1 C24 88.02(5)
N3 Zr1 C24 105.71(6)
N4 Zr1 C24 95.17(6)
C23 Zr1 C24 101.92(6)
N2 Zr1 N1 70.43(5)
N3 Zr1 N1 81.58(5)
N4 Zr1 N1 105.76(5)
C23 Zr1 N1 83.81(5)
C24 Zr1 N1 158.44(5)
N2 Zr1 C25 137.91(5)
N3 Zr1 C25 29.35(5)
N4 Zr1 C25 29.27(5)
C23 Zr1 C25 115.18(5)
C24 Zr1 C25 101.69(6)
N1 Zr1 C25 94.36(5)
C1 N1 C7 121.16(13)
C1 N1 Zr1 119.47(10)
C7 N1 Zr1 118.98(10)
C6 N2 C11 112.86(12)
C6 N2 Zr1 120.45(10)
C11 N2 Zr1 126.49(10)
C25 N3 C27 121.63(13)
C25 N3 Zr1 94.30(10)
C27 N3 Zr1 144.04(10)
C25 N4 C30 122.22(14)
C25 N4 Zr1 94.24(10)
C30 N4 Zr1 143.45(11)
N1 C1 C6 115.53(14)
N1 C1 C2 126.11(14)
C6 C1 C2 118.24(13)
C1 C2 C3 110.56(14)
C4 C3 C2 109.26(15)
C5 C4 C3 111.00(14)
C6 C5 C4 124.12(15)
C5 C6 N2 126.81(15)
C5 C6 C1 119.07(14)
N2 C6 C1 114.08(13)
N1 C7 C8 113.74(13)
C7 C8 C9' 108.9(4)
C7 C8 C9 112.7(2)
C9' C8 C9 21.5(3)
C10 C9 C8 113.2(3)
C10' C9' C8 113.7(7)
C12 C11 C16 119.98(14)
C12 C11 N2 119.66(14)
C16 C11 N2 120.36(13)
C13 C12 C11 119.17(15)
C13 C12 C17 119.01(14)
C11 C12 C17 121.77(14)
C14 C13 C12 121.27(15)
C13 C14 C15 119.19(15)
C14 C15 C16 121.62(15)
C15 C16 C11 118.75(14)
C15 C16 C20 119.49(14)
C11 C16 C20 121.76(13)
C12 C17 C19 112.47(13)
C12 C17 C18 109.67(14)
C19 C17 C18 111.52(14)
C16 C20 C21 113.14(13)
C16 C20 C22 110.95(13)
C21 C20 C22 110.03(14)
N4 C25 N3 112.83(14)
N4 C25 C26 124.11(15)
N3 C25 C26 123.03(15)
N4 C25 Zr1 56.49(8)
N3 C25 Zr1 56.35(8)
C26 C25 Zr1 179.03(13)
N3 C27 C28 110.19(13)
N3 C27 C29 110.72(14)
C28 C27 C29 111.32(14)
N4 C30 C32 109.44(14)
N4 C30 C31 110.62(15)
C32 C30 C31 111.21(16)

loop_
_geom_bond_atom_site_label_1
_geom_bond_atom_site_label_2
_geom_bond_distance
Zr1 N2 2.1919(12)
Zr1 N3 2.2683(13)
Zr1 N4 2.2719(13)
Zr1 C23 2.2848(16)
Zr1 C24 2.2922(18)
Zr1 N1 2.3271(13)
Zr1 C25 2.7174(16)
N1 C1 1.287(2)
N1 C7 1.4775(19)
N2 C6 1.404(2)
N2 C11 1.4403(19)
N3 C25 1.336(2)
N3 C27 1.471(2)
N4 C25 1.332(2)
N4 C30 1.469(2)
C1 C6 1.478(2)
C1 C2 1.505(2)
C2 C3 1.529(2)
C3 C4 1.524(2)
C4 C5 1.500(2)
C5 C6 1.356(2)
C7 C8 1.527(2)
C8 C9' 1.533(10)
C8 C9 1.540(4)
C9 C10 1.519(5)
C9' C10' 1.510(12)
C11 C12 1.410(2)
C11 C16 1.411(2)
C12 C13 1.398(2)
C12 C17 1.522(2)
C13 C14 1.387(2)
C14 C15 1.387(2)
C15 C16 1.399(2)
C16 C20 1.519(2)
C17 C19 1.532(2)
C17 C18 1.533(2)
C20 C21 1.528(2)
C20 C22 1.533(2)
C25 C26 1.518(2)
C27 C28 1.527(2)
C27 C29 1.534(2)
C30 C32 1.526(3)
C30 C31 1.527(3)
